data_4350529
loop_
_publ_author_name
'Ouellette, Wayne'
'Prosvirin, Andrey V.'
'Chieffo, Vincent'
'Dunbar, Kim R.'
'Hudson, Bruce'
'Zubieta, Jon'

_publ_section_title
;
 Solid-state coordination chemistry of the Cu/triazolate/X system (X = F-,
 Cl-, Br-, I-, OH-, and SO4(2-)).
;
_journal_issue 23
_journal_name_full 'Inorganic chemistry'
_journal_page_first 9346
_journal_page_last 9366
_journal_paper_doi 10.1021/ic061102e
_journal_volume 45
_journal_year 2006
_chemical_formula_sum 'C2 H2.25 Br1.25 Cu2.5 N3 O0.25'
_chemical_formula_weight 331.06
_space_group_IT_number 142
_space_group_name_Hall '-I 4bd 2c'
_space_group_name_H-M_alt 'I 41/a c d :2'
_symmetry_cell_setting tetragonal
_symmetry_space_group_name_H-M 'I 41/a c d :2'
_atom_sites_solution_hydrogens geom
_atom_sites_solution_primary direct
_atom_sites_solution_secondary difmap
_audit_creation_method SHELXL-97
_cell_angle_alpha 90.00
_cell_angle_beta 90.00
_cell_angle_gamma 90.00
_cell_formula_units_Z 32
_cell_length_a 28.6782(14)
_cell_length_b 28.6782(14)
_cell_length_c 6.5270(6)
_cell_measurement_reflns_used 2121
_cell_measurement_temperature 98(2)
_cell_measurement_theta_max 20.80
_cell_measurement_theta_min 2.84
_cell_volume 5368.1(6)
_computing_cell_refinement 'Bruker SMART'
_computing_data_collection 'Bruker SMART'
_computing_data_reduction 'Bruker SAINT'
_computing_molecular_graphics 'Bruker SHELXTL'
_computing_publication_material 'Bruker SHELXTL'
_computing_structure_refinement 'SHELXL-97 (Sheldrick, 1997)'
_computing_structure_solution 'SHELXS-97 (Sheldrick, 1990)'
_diffrn_ambient_temperature 90(2)
_diffrn_detector_area_resol_mean 512
_diffrn_measured_fraction_theta_full 0.992
_diffrn_measured_fraction_theta_max 0.992
_diffrn_measurement_device_type 'APEX CCD area detector'
_diffrn_measurement_method 'Phi and omega scans'
_diffrn_radiation_monochromator graphite
_diffrn_radiation_probe x-ray
_diffrn_radiation_type MoK\a
_diffrn_radiation_wavelength 0.71073
_diffrn_reflns_av_R_equivalents 0.0581
_diffrn_reflns_av_sigmaI/netI 0.0485
_diffrn_reflns_limit_h_max 38
_diffrn_reflns_limit_h_min -37
_diffrn_reflns_limit_k_max 38
_diffrn_reflns_limit_k_min -38
_diffrn_reflns_limit_l_max 8
_diffrn_reflns_limit_l_min -8
_diffrn_reflns_number 26054
_diffrn_reflns_theta_full 28.27
_diffrn_reflns_theta_max 28.27
_diffrn_reflns_theta_min 2.01
_diffrn_source 'fine-focus sealed tube'
_diffrn_standards_decay_% 0.001
_exptl_absorpt_coefficient_mu 15.226
_exptl_absorpt_correction_T_max 0.7505
_exptl_absorpt_correction_T_min 0.0489
_exptl_absorpt_correction_type multi-scan
_exptl_absorpt_process_details 'SADABS SHELXL-97 (SHELDRICK, 1997)'
_exptl_crystal_colour colorless
_exptl_crystal_density_diffrn 3.277
_exptl_crystal_density_meas 0
_exptl_crystal_density_method '3.30(2) flotation'
_exptl_crystal_description rod
_exptl_crystal_F_000 4912
_exptl_crystal_size_max 0.50
_exptl_crystal_size_mid 0.02
_exptl_crystal_size_min 0.02
_platon_squeeze_details ' ?'
_refine_diff_density_max 1.334
_refine_diff_density_min -1.193
_refine_diff_density_rms 0.147
_refine_ls_extinction_method none
_refine_ls_goodness_of_fit_ref 1.088
_refine_ls_hydrogen_treatment constr
_refine_ls_matrix_type full
_refine_ls_number_parameters 63
_refine_ls_number_reflns 1663
_refine_ls_number_restraints 0
_refine_ls_restrained_S_all 1.088
_refine_ls_R_factor_all 0.0702
_refine_ls_R_factor_gt 0.0601
_refine_ls_shift/su_max 0.001
_refine_ls_shift/su_mean 0.000
_refine_ls_structure_factor_coef Fsqd
_refine_ls_weighting_details 'calc w=1/[\s^2^(Fo^2^)+(0.0525P)^2^+44.1523P] where P=(Fo^2^+2Fc^2^)/3'
_refine_ls_weighting_scheme calc
_refine_ls_wR_factor_gt 0.1190
_refine_ls_wR_factor_ref 0.1204
_reflns_number_gt 1252
_reflns_number_total 1663
_reflns_threshold_expression >2sigma(I)
_cod_data_source_file ic061102esi20060619_105358.cif
_cod_data_source_block i41acd_Compound_4_[Cu6(trz)4Br]Cu4Br4(OH)
_cod_depositor_comments
;
The following automatic conversions were performed:

data item '_symmetry_cell_setting' value 'Tetragonal' was changed to
'tetragonal' in accordance with the
/home/saulius/struct/COD-crude-data/automatic-downloads/DataCite-retrospective/ACS/depositions/lib/dictionaries/cif_core.dic
dictionary named 'cif_core.dic' version 2.4.2 last updated on
2011-04-26.

Automatic conversion script
Id: cif_fix_values 6909 2019-04-08 15:41:33Z antanas 
;
_cod_original_sg_symbol_H-M I4(1)/acd
_cod_original_formula_sum 'C2 H2.25 Br1.25 Cu2.50 N3 O0.25'
_cod_database_code 4350529

loop_
_symmetry_equiv_pos_as_xyz
'x, y, z'
'-x+1/2, -y, z+1/2'
'-y+1/4, x+3/4, z+1/4'
'y+1/4, -x+1/4, z+3/4'
'-x+1/2, y, -z'
'x, -y, -z+1/2'
'y+1/4, x+3/4, -z+3/4'
'-y+1/4, -x+1/4, -z+1/4'
'x+1/2, y+1/2, z+1/2'
'-x+1, -y+1/2, z+1'
'-y+3/4, x+5/4, z+3/4'
'y+3/4, -x+3/4, z+5/4'
'-x+1, y+1/2, -z+1/2'
'x+1/2, -y+1/2, -z+1'
'y+3/4, x+5/4, -z+5/4'
'-y+3/4, -x+3/4, -z+3/4'
'-x, -y, -z'
'x-1/2, y, -z-1/2'
'y-1/4, -x-3/4, -z-1/4'
'-y-1/4, x-1/4, -z-3/4'
'x-1/2, -y, z'
'-x, y, z-1/2'
'-y-1/4, -x-3/4, z-3/4'
'y-1/4, x-1/4, z-1/4'
'-x+1/2, -y+1/2, -z+1/2'
'x, y+1/2, -z'
'y+1/4, -x-1/4, -z+1/4'
'-y+1/4, x+1/4, -z-1/4'
'x, -y+1/2, z+1/2'
'-x+1/2, y+1/2, z'
'-y+1/4, -x-1/4, z-1/4'
'y+1/4, x+1/4, z+1/4'

loop_
_atom_site_label
_atom_site_type_symbol
_atom_site_fract_x
_atom_site_fract_y
_atom_site_fract_z
_atom_site_U_iso_or_equiv
_atom_site_adp_type
_atom_site_occupancy
_atom_site_symmetry_multiplicity
_atom_site_calc_flag
_atom_site_refinement_flags
Br1 Br 0.0000 0.7500 0.8750 0.0477(18) Uani 1 4 d S
Cu1 Cu 0.93155(3) 0.69720(2) 0.11733(12) 0.0232(2) Uani 1 1 d .
Cu2 Cu 0.96884(4) 0.5000 0.2500 0.0253(3) Uani 1 2 d S
N1 N 0.88267(16) 0.74060(17) 0.0911(7) 0.0190(10) Uani 1 1 d .
N2 N 0.96095(17) 0.63889(18) 0.1516(7) 0.0219(10) Uani 1 1 d .
N3 N 0.97534(18) 0.56398(17) 0.2021(8) 0.0240(11) Uani 1 1 d .
C1 C 0.8383(2) 0.7353(2) 0.0613(8) 0.0231(13) Uani 1 1 d .
H1 H 0.8242 0.7054 0.0498 0.028 Uiso 1 1 calc R
C2 C 0.9425(2) 0.5981(2) 0.1785(9) 0.0229(12) Uani 1 1 d .
H2 H 0.9099 0.5925 0.1815 0.027 Uiso 1 1 calc R

loop_
_atom_site_aniso_label
_atom_site_aniso_U_11
_atom_site_aniso_U_22
_atom_site_aniso_U_33
_atom_site_aniso_U_23
_atom_site_aniso_U_13
_atom_site_aniso_U_12
Br1 0.0281(6) 0.0281(6) 0.087(6) 0.000 0.000 -0.0026(8)
Cu1 0.0233(4) 0.0177(4) 0.0288(4) 0.0013(3) -0.0002(3) 0.0065(3)
Cu2 0.0343(6) 0.0147(5) 0.0268(5) 0.0037(4) 0.000 0.000
N1 0.015(2) 0.022(2) 0.020(2) -0.001(2) 0.0019(19) 0.0006(19)
N2 0.021(2) 0.028(3) 0.017(2) 0.000(2) 0.0007(19) 0.003(2)
N3 0.029(3) 0.016(2) 0.027(3) 0.002(2) 0.000(2) -0.008(2)
C1 0.015(3) 0.037(4) 0.017(3) -0.003(2) 0.001(2) -0.009(2)
C2 0.016(3) 0.028(3) 0.025(3) 0.009(2) -0.002(2) -0.005(2)

loop_
_atom_type_symbol
_atom_type_description
_atom_type_scat_dispersion_real
_atom_type_scat_dispersion_imag
_atom_type_scat_source
C C 0.0033 0.0016 'International Tables Vol C Tables 4.2.6.8 and 6.1.1.4'
H H 0.0000 0.0000 'International Tables Vol C Tables 4.2.6.8 and 6.1.1.4'
N N 0.0061 0.0033 'International Tables Vol C Tables 4.2.6.8 and 6.1.1.4'
O O 0.0106 0.0060 'International Tables Vol C Tables 4.2.6.8 and 6.1.1.4'
Cu Cu 0.3201 1.2651 'International Tables Vol C Tables 4.2.6.8 and 6.1.1.4'
Br Br -0.2901 2.4595 'International Tables Vol C Tables 4.2.6.8 and 6.1.1.4'

loop_
_geom_angle_atom_site_label_1
_geom_angle_atom_site_label_2
_geom_angle_atom_site_label_3
_geom_angle
_geom_angle_site_symmetry_1
_geom_angle_site_symmetry_3
N1 Cu1 N2 158.4(2) . .
N3 Cu2 N3 168.6(3) 6_565 .
C1 N1 N2 104.3(5) . 27_575
C1 N1 Cu1 131.8(5) . .
N2 N1 Cu1 123.9(4) 27_575 .
C2 N2 N1 106.6(5) . 20_756
C2 N2 Cu1 129.4(4) . .
N1 N2 Cu1 124.0(4) 20_756 .
C1 N3 C2 101.7(5) 20_756 .
C1 N3 Cu2 127.6(4) 20_756 .
C2 N3 Cu2 130.7(4) . .
N1 C1 N3 115.1(6) . 27_575
N2 C2 N3 112.4(5) . .

loop_
_geom_bond_atom_site_label_1
_geom_bond_atom_site_label_2
_geom_bond_distance
_geom_bond_site_symmetry_2
Cu1 N1 1.882(5) .
Cu1 N2 1.886(5) .
Cu2 N3 1.871(5) 6_565
Cu2 N3 1.871(5) .
N1 C1 1.296(7) .
N1 N2 1.402(7) 27_575
N2 C2 1.296(8) .
N2 N1 1.402(7) 20_756
N3 C1 1.331(8) 20_756
N3 C2 1.367(8) .
C1 N3 1.331(8) 27_575

loop_
_geom_torsion_atom_site_label_1
_geom_torsion_atom_site_label_2
_geom_torsion_atom_site_label_3
_geom_torsion_atom_site_label_4
_geom_torsion
_geom_torsion_site_symmetry_1
_geom_torsion_site_symmetry_4
N2 Cu1 N1 C1 -12.3(9) . .
N2 Cu1 N1 N2 168.8(2) . 27_575
N1 Cu1 N2 C2 -1.5(9) . .
N1 Cu1 N2 N1 -179.2(2) . 20_756
N3 Cu2 N3 C1 -1.7(5) 6_565 20_756
N3 Cu2 N3 C2 -179.3(5) 6_565 .
N2 N1 C1 N3 -0.1(6) 27_575 27_575
Cu1 N1 C1 N3 -179.2(4) . 27_575
N1 N2 C2 N3 -0.6(7) 20_756 .
Cu1 N2 C2 N3 -178.6(4) . .
C1 N3 C2 N2 0.6(7) 20_756 .
Cu2 N3 C2 N2 178.7(4) . .

loop_
_platon_squeeze_void_nr
_platon_squeeze_void_average_x
_platon_squeeze_void_average_y
_platon_squeeze_void_average_z
_platon_squeeze_void_volume
_platon_squeeze_void_count_electrons
1 0.250 0.000 0.574 639.8 493.5
2 0.250 0.500 0.116 639.8 493.7
3 0.750 0.000 0.597 639.8 493.7
4 0.750 0.500 0.334 639.8 493.5
